data_4318343
loop_
_publ_author_name
'Rong Cao'
'Kazuyuki Tatsumi'

_publ_contact_author_address
;
Research Center for Materials Science, and Department of Chemistry, Graduate 
School of Science, Nagoya University, Furo-cho, Chikusa-ku, Nagoya 464-8602
;
_publ_contact_author_email ' i45100a@nucc.cc.nagoya-u.ac.jp '
_publ_contact_author_name ' Kazuyuki Tatsumi'
_publ_section_title
;
 Alkylation Reactions of [WS4]2- and [(\h5-C5Me5)WS3]- with
 2,6-Bis(bromomethyl)pyridine: The First Isolation of Bisalkylated
 Tetrathiometalate WS2{2,6-(SCH2)2(C5H3N)}
;
_journal_name_full 'Inorganic Chemistry'
_journal_page_first 4102
_journal_page_last 4104
_journal_paper_doi 10.1021/ic0256258
_journal_volume 41
_journal_year 2002
_chemical_formula_moiety 'C7 H7 N S4 W '
_chemical_formula_sum 'C7 H7 N S4 W'
_chemical_formula_weight 417.23
_space_group_IT_number 2
_symmetry_cell_setting triclinic
_symmetry_Int_Tables_number 2
_symmetry_space_group_name_Hall '-P 1'
_symmetry_space_group_name_H-M 'P -1'
_audit_creation_date 'Sat May 27 11:52:52 2001'
_audit_creation_method 'from TEXRAY.INF file'
_cell_angle_alpha 104.44(2)
_cell_angle_beta 115.75(2)
_cell_angle_gamma 73.60(2)
_cell_formula_units_Z 2
_cell_length_a 8.620(2)
_cell_length_b 9.455(2)
_cell_length_c 7.636(2)
_cell_measurement_reflns_used 25
_cell_measurement_temperature 296.2
_cell_measurement_theta_max 15.0
_cell_measurement_theta_min 14.8
_cell_volume 531.9(2)
_computing_cell_refinement 'Rigaku/AFC Diffractometer Control'
_computing_data_collection 'Rigaku/AFC Diffractometer Control'
_computing_data_reduction teXsan
_computing_publication_material teXsan
_computing_structure_refinement teXsan
_computing_structure_solution SHELXS97
_diffrn_ambient_temperature 296.2
_diffrn_measurement_device_type 'Rigaku AFC7R'
_diffrn_measurement_method \w-2\q
_diffrn_orient_matrix_UB_11 0.07777
_diffrn_orient_matrix_UB_12 -0.08830
_diffrn_orient_matrix_UB_13 0.06589
_diffrn_orient_matrix_UB_21 -0.02905
_diffrn_orient_matrix_UB_22 -0.06492
_diffrn_orient_matrix_UB_23 -0.13073
_diffrn_orient_matrix_UB_31 0.10191
_diffrn_orient_matrix_UB_32 0.02020
_diffrn_orient_matrix_UB_33 -0.01324
_diffrn_radiation_detector 'scintillation counter'
_diffrn_radiation_monochromator graphite
_diffrn_radiation_source 'Rigaku rotating anode'
_diffrn_radiation_type 'Mo K\a'
_diffrn_radiation_wavelength 0.7107
_diffrn_reflns_av_R_equivalents 0.010
_diffrn_reflns_av_sigmaI/netI 0.025
_diffrn_reflns_limit_h_max 11
_diffrn_reflns_limit_h_min 0
_diffrn_reflns_limit_k_max 12
_diffrn_reflns_limit_k_min -11
_diffrn_reflns_limit_l_max 8
_diffrn_reflns_limit_l_min -9
_diffrn_reflns_number 2600
_diffrn_reflns_reduction_process 'Lp corrections applied'
_diffrn_reflns_theta_max 27.50
_diffrn_reflns_theta_min 2.27
_diffrn_standards_decay_% -1.63
_diffrn_standards_interval_count 150
_diffrn_standards_number 3
_exptl_absorpt_coefficient_mu 11.605
_exptl_absorpt_correction_T_max 0.997
_exptl_absorpt_correction_T_min 0.486
_exptl_absorpt_correction_type psi-scan
_exptl_absorpt_process_details '(North, Phillips & Mathews, 1968)'
_exptl_crystal_colour purple-red
_exptl_crystal_density_diffrn 2.605
_exptl_crystal_density_method 'not measured'
_exptl_crystal_description block
_exptl_crystal_F_000 388.00
_exptl_crystal_size_max 0.200
_exptl_crystal_size_mid 0.200
_exptl_crystal_size_min 0.200
_refine_diff_density_max 1.39
_refine_diff_density_min -2.06
_refine_ls_extinction_method none
_refine_ls_goodness_of_fit_ref 1.829
_refine_ls_hydrogen_treatment noref
_refine_ls_matrix_type full
_refine_ls_number_constraints 0
_refine_ls_number_parameters 118
_refine_ls_number_reflns 2277
_refine_ls_number_restraints 0
_refine_ls_R_factor_all 0.0251
_refine_ls_R_factor_gt 0.0251
_refine_ls_shift/su_max 0.0001
_refine_ls_shift/su_mean 0.0000
_refine_ls_structure_factor_coef F
_refine_ls_weighting_details 'w = 1/[\s^2^(Fo) + 0.00010|Fo|^2^]'
_refine_ls_weighting_scheme calc
_refine_ls_wR_factor_gt 0.0311
_refine_ls_wR_factor_ref 0.0311
_reflns_number_gt 2277
_reflns_number_total 2440
_reflns_threshold_expression >2.0sigma(I)
_cod_data_source_file ic0256258_s1_2.cif
_cod_data_source_block WS2(SCH2)2(2_6-C5H3N)_repe
_cod_depositor_comments
;
The following automatic conversions were performed:
'_reflns_observed_expression' tag replaced with
'_reflns_threshold_expression' tag as specified in the replacement
file
'cod-tools/trunk/perl-scripts/inputs/replacement_tags.lst'.

'_atom_site_calc_flags'
tag replaced with '_atom_site_calc_flag' tag as specified in the
replacement file
'cod-tools/trunk/perl-scripts/inputs/replacement_tags.lst'.

'_atom_type_scat_imag'
tag replaced with '_atom_type_scat_dispersion_imag' tag as specified
in the replacement file
'cod-tools/trunk/perl-scripts/inputs/replacement_tags.lst'.

Automatic conversion script
Id: cif_correct_tags 3137 2015-03-23 15:08:43Z antanas 
;
_cod_original_sg_symbol_H-M 'P -1 '
_cod_original_formula_sum 'C7 H7 N S4 W '
_cod_database_code 4318343

loop_
_symmetry_equiv_pos_as_xyz
x,y,z
-x,-y,-z

loop_
_atom_site_label
_atom_site_type_symbol
_atom_site_fract_x
_atom_site_fract_y
_atom_site_fract_z
_atom_site_U_iso_or_equiv
_atom_site_adp_type
_atom_site_occupancy
_atom_site_calc_flag
_atom_site_refinement_flags
W W 0.27740(3) 0.20178(2) 0.16069(3) 0.02386(6) Uani 1.00 d .
S(1) S 0.5507(2) 0.0995(2) 0.3840(2) 0.0342(4) Uani 1.00 d .
S(2) S 0.1551(2) 0.0494(2) 0.1968(3) 0.0379(4) Uani 1.00 d .
S(3) S 0.1901(2) 0.4224(2) 0.2860(3) 0.0416(4) Uani 1.00 d .
S(4) S 0.1303(2) 0.1699(2) -0.1814(2) 0.0385(4) Uani 1.00 d .
N N 0.4667(6) 0.2531(5) 0.0635(7) 0.027(1) Uani 1.00 d .
C(1) C 0.6896(8) 0.2130(7) 0.3875(10) 0.039(2) Uani 1.00 d .
C(2) C 0.6332(7) 0.2572(6) 0.1908(9) 0.029(1) Uani 1.00 d .
C(3) C 0.7485(8) 0.3011(7) 0.143(1) 0.037(2) Uani 1.00 d .
C(4) C 0.6918(9) 0.3377(7) -0.042(1) 0.044(2) Uani 1.00 d .
C(5) C 0.5227(9) 0.3318(7) -0.1722(10) 0.039(2) Uani 1.00 d .
C(6) C 0.4116(8) 0.2882(6) -0.1179(9) 0.030(1) Uani 1.00 d .
C(7) C 0.2263(8) 0.2812(7) -0.2530(9) 0.038(2) Uani 1.00 d .
H(1) H 0.6825 0.3035 0.4846 0.0216 Uiso 1.00 calc .
H(2) H 0.8109 0.1581 0.4299 0.0216 Uiso 1.00 calc .
H(3) H 0.8687 0.3092 0.2399 0.0210 Uiso 1.00 calc .
H(4) H 0.7739 0.3716 -0.0755 0.0251 Uiso 1.00 calc .
H(5) H 0.4827 0.3552 -0.3052 0.0207 Uiso 1.00 calc .
H(6) H 0.2238 0.2403 -0.3860 0.0222 Uiso 1.00 calc .
H(7) H 0.1556 0.3836 -0.2565 0.0222 Uiso 1.00 calc .

loop_
_atom_site_aniso_label
_atom_site_aniso_U_11
_atom_site_aniso_U_22
_atom_site_aniso_U_33
_atom_site_aniso_U_12
_atom_site_aniso_U_13
_atom_site_aniso_U_23
W 0.0222(1) 0.0250(1) 0.0248(1) -0.00471(8) 0.00807(9) 0.00489(8)
S(1) 0.0281(7) 0.0378(7) 0.0344(8) -0.0053(6) 0.0045(6) 0.0155(6)
S(2) 0.0367(8) 0.0376(8) 0.0446(9) -0.0138(6) 0.0129(7) 0.0104(7)
S(3) 0.0479(10) 0.0301(7) 0.0522(10) -0.0039(6) 0.0276(8) 0.0019(7)
S(4) 0.0333(8) 0.0525(9) 0.0274(7) -0.0174(7) 0.0036(6) 0.0057(6)
N 0.026(2) 0.026(2) 0.030(2) -0.004(2) 0.013(2) 0.004(2)
C(1) 0.031(3) 0.050(4) 0.035(3) -0.017(3) 0.003(3) 0.011(3)
C(2) 0.024(3) 0.030(3) 0.035(3) -0.006(2) 0.011(2) 0.005(2)
C(3) 0.029(3) 0.035(3) 0.051(4) -0.006(2) 0.017(3) 0.007(3)
C(4) 0.046(4) 0.041(3) 0.064(5) -0.008(3) 0.037(4) 0.008(3)
C(5) 0.053(4) 0.037(3) 0.039(3) -0.008(3) 0.029(3) 0.006(3)
C(6) 0.035(3) 0.026(3) 0.033(3) -0.003(2) 0.018(3) 0.002(2)
C(7) 0.039(3) 0.047(3) 0.028(3) -0.008(3) 0.009(3) 0.012(3)

loop_
_atom_type_symbol
_atom_type_description
_atom_type_scat_dispersion_real
_atom_type_scat_dispersion_imag
_atom_type_scat_source
W W -0.849 6.872
;International Tables for Crystallography
(1992, Vol. C, Tables 4.2.6.8 and 6.1.1.1)
;
S S 0.125 0.123
;International Tables for Crystallography
(1992, Vol. C, Tables 4.2.6.8 and 6.1.1.1)
;
N N 0.006 0.003
;International Tables for Crystallography
(1992, Vol. C, Tables 4.2.6.8 and 6.1.1.1)
;
C C 0.003 0.002
;International Tables for Crystallography
(1992, Vol. C, Tables 4.2.6.8 and 6.1.1.1)
;
H H 0.000 0.000
;International Tables for Crystallography
(1992, Vol. C, Table 6.1.1.2)
;

loop_
_geom_angle_atom_site_label_1
_geom_angle_atom_site_label_2
_geom_angle_atom_site_label_3
_geom_angle
_geom_angle_site_symmetry_1
_geom_angle_site_symmetry_2
_geom_angle_site_symmetry_3
_geom_angle_publ_flag
S(1) W S(2) 91.29(6) 1_555 1_555 1_555 yes
S(1) W S(3) 109.24(6) 1_555 1_555 1_555 yes
S(1) W S(4) 135.56(6) 1_555 1_555 1_555 yes
S(1) W N 77.4(1) 1_555 1_555 1_555 yes
S(2) W S(3) 109.60(6) 1_555 1_555 1_555 yes
S(2) W S(4) 93.52(6) 1_555 1_555 1_555 yes
S(2) W N 151.8(1) 1_555 1_555 1_555 yes
S(3) W S(4) 110.51(7) 1_555 1_555 1_555 yes
S(3) W N 98.5(1) 1_555 1_555 1_555 yes
S(4) W N 77.8(1) 1_555 1_555 1_555 yes
W S(1) C(1) 101.6(2) 1_555 1_555 1_555 yes
W S(4) C(7) 102.3(2) 1_555 1_555 1_555 yes
W N C(2) 119.9(4) 1_555 1_555 1_555 yes
W N C(6) 120.7(4) 1_555 1_555 1_555 yes
C(2) N C(6) 119.3(5) 1_555 1_555 1_555 yes
S(1) C(1) C(2) 111.9(4) 1_555 1_555 1_555 yes
S(1) C(1) H(1) 107.8(5) 1_555 1_555 1_555 no
S(1) C(1) H(2) 109.2(5) 1_555 1_555 1_555 no
C(2) C(1) H(1) 109.4(6) 1_555 1_555 1_555 no
C(2) C(1) H(2) 109.9(6) 1_555 1_555 1_555 no
H(1) C(1) H(2) 108.6(6) 1_555 1_555 1_555 no
N C(2) C(1) 117.3(5) 1_555 1_555 1_555 yes
N C(2) C(3) 121.8(6) 1_555 1_555 1_555 yes
C(1) C(2) C(3) 120.9(5) 1_555 1_555 1_555 yes
C(2) C(3) C(4) 118.9(6) 1_555 1_555 1_555 yes
C(2) C(3) H(3) 121.5(7) 1_555 1_555 1_555 no
C(4) C(3) H(3) 119.6(6) 1_555 1_555 1_555 no
C(3) C(4) C(5) 119.0(6) 1_555 1_555 1_555 yes
C(3) C(4) H(4) 118.9(7) 1_555 1_555 1_555 no
C(5) C(4) H(4) 122.0(7) 1_555 1_555 1_555 no
C(4) C(5) C(6) 120.0(6) 1_555 1_555 1_555 yes
C(4) C(5) H(5) 119.4(6) 1_555 1_555 1_555 no
C(6) C(5) H(5) 120.5(7) 1_555 1_555 1_555 no
N C(6) C(5) 120.9(6) 1_555 1_555 1_555 yes
N C(6) C(7) 117.0(5) 1_555 1_555 1_555 yes
C(5) C(6) C(7) 122.1(6) 1_555 1_555 1_555 yes
S(4) C(7) C(6) 113.3(4) 1_555 1_555 1_555 yes
S(4) C(7) H(6) 109.9(5) 1_555 1_555 1_555 no
S(4) C(7) H(7) 108.9(5) 1_555 1_555 1_555 no
C(6) C(7) H(6) 108.0(6) 1_555 1_555 1_555 no
C(6) C(7) H(7) 108.6(5) 1_555 1_555 1_555 no
H(6) C(7) H(7) 108.0(6) 1_555 1_555 1_555 no

loop_
_geom_bond_atom_site_label_1
_geom_bond_atom_site_label_2
_geom_bond_distance
_geom_bond_site_symmetry_1
_geom_bond_site_symmetry_2
_geom_bond_publ_flag
W S(1) 2.332(2) 1_555 1_555 yes
W S(2) 2.138(2) 1_555 1_555 yes
W S(3) 2.139(2) 1_555 1_555 yes
W S(4) 2.338(2) 1_555 1_555 yes
W N 2.264(4) 1_555 1_555 yes
S(1) C(1) 1.808(6) 1_555 1_555 yes
S(4) C(7) 1.806(7) 1_555 1_555 yes
N C(2) 1.344(7) 1_555 1_555 yes
N C(6) 1.351(7) 1_555 1_555 yes
C(1) C(2) 1.494(9) 1_555 1_555 yes
C(1) H(1) 0.990 1_555 1_555 no
C(1) H(2) 0.975 1_555 1_555 no
C(2) C(3) 1.382(8) 1_555 1_555 yes
C(3) C(4) 1.386(10) 1_555 1_555 yes
C(3) H(3) 0.988 1_555 1_555 no
C(4) C(5) 1.37(1) 1_555 1_555 yes
C(4) H(4) 0.995 1_555 1_555 no
C(5) C(6) 1.382(8) 1_555 1_555 yes
C(5) H(5) 0.982 1_555 1_555 no
C(6) C(7) 1.488(8) 1_555 1_555 yes
C(7) H(6) 0.985 1_555 1_555 no
C(7) H(7) 0.988 1_555 1_555 no

loop_
_geom_contact_atom_site_label_1
_geom_contact_atom_site_label_2
_geom_contact_distance
_geom_contact_site_symmetry_1
_geom_contact_site_symmetry_2
_geom_contact_publ_flag
S(1) S(1) 3.373(3) 1_555 2_656 ?
S(1) S(2) 3.441(2) 1_555 2_656 ?
S(2) S(2) 3.175(3) 1_555 2_555 ?
S(2) C(3) 3.557(6) 1_555 1_455 ?
S(2) S(4) 3.589(2) 1_555 2_555 ?
C(4) C(6) 3.437(8) 1_555 2_665 ?
C(4) C(5) 3.562(9) 1_555 2_665 ?

loop_
_geom_torsion_atom_site_label_1
_geom_torsion_atom_site_label_2
_geom_torsion_atom_site_label_3
_geom_torsion_atom_site_label_4
_geom_torsion
_geom_torsion_site_symmetry_1
_geom_torsion_site_symmetry_2
_geom_torsion_site_symmetry_3
_geom_torsion_site_symmetry_4
_geom_torsion_publ_flag
W S(1) C(1) C(2) -34.7(5) 1_555 1_555 1_555 1_555 yes
W S(4) C(7) C(6) 30.5(5) 1_555 1_555 1_555 1_555 yes
W N C(2) C(1) 5.6(7) 1_555 1_555 1_555 1_555 yes
W N C(2) C(3) -174.1(4) 1_555 1_555 1_555 1_555 yes
W N C(6) C(5) 174.5(4) 1_555 1_555 1_555 1_555 yes
W N C(6) C(7) -4.1(6) 1_555 1_555 1_555 1_555 yes
S(1) W S(4) C(7) -80.4(2) 1_555 1_555 1_555 1_555 yes
S(1) W N C(2) -22.3(4) 1_555 1_555 1_555 1_555 yes
S(1) W N C(6) 161.6(4) 1_555 1_555 1_555 1_555 yes
S(1) C(1) C(2) N 21.2(7) 1_555 1_555 1_555 1_555 yes
S(1) C(1) C(2) C(3) -159.1(5) 1_555 1_555 1_555 1_555 yes
S(2) W S(1) C(1) -179.3(2) 1_555 1_555 1_555 1_555 yes
S(2) W S(4) C(7) -175.9(2) 1_555 1_555 1_555 1_555 yes
S(2) W N C(2) -90.7(4) 1_555 1_555 1_555 1_555 yes
S(2) W N C(6) 93.2(4) 1_555 1_555 1_555 1_555 yes
S(3) W S(1) C(1) -68.0(2) 1_555 1_555 1_555 1_555 yes
S(3) W S(4) C(7) 71.7(2) 1_555 1_555 1_555 1_555 yes
S(3) W N C(2) 85.7(4) 1_555 1_555 1_555 1_555 yes
S(3) W N C(6) -90.5(4) 1_555 1_555 1_555 1_555 yes
S(4) W S(1) C(1) 84.3(2) 1_555 1_555 1_555 1_555 yes
S(4) W N C(2) -165.1(4) 1_555 1_555 1_555 1_555 yes
S(4) W N C(6) 18.8(4) 1_555 1_555 1_555 1_555 yes
S(4) C(7) C(6) N -19.3(7) 1_555 1_555 1_555 1_555 yes
S(4) C(7) C(6) C(5) 162.2(5) 1_555 1_555 1_555 1_555 yes
N W S(1) C(1) 26.7(3) 1_555 1_555 1_555 1_555 yes
N W S(4) C(7) -23.0(2) 1_555 1_555 1_555 1_555 yes
N C(2) C(3) C(4) -1.9(9) 1_555 1_555 1_555 1_555 yes
N C(6) C(5) C(4) 1.0(9) 1_555 1_555 1_555 1_555 yes
C(1) C(2) N C(6) -178.2(5) 1_555 1_555 1_555 1_555 yes
C(1) C(2) C(3) C(4) 178.5(6) 1_555 1_555 1_555 1_555 yes
C(2) N C(6) C(5) -1.7(8) 1_555 1_555 1_555 1_555 yes
C(2) N C(6) C(7) 179.7(5) 1_555 1_555 1_555 1_555 yes
C(2) C(3) C(4) C(5) 1.1(9) 1_555 1_555 1_555 1_555 yes
C(3) C(2) N C(6) 2.1(8) 1_555 1_555 1_555 1_555 yes
C(3) C(4) C(5) C(6) -0.7(9) 1_555 1_555 1_555 1_555 yes
C(4) C(5) C(6) C(7) 179.5(6) 1_555 1_555 1_555 1_555 yes
